data_7035647
loop_
_publ_author_name
'Visinescu, Diana'
'Alexandru, Maria-Gabriela'
'Madalan, Augustin M.'
'Pichon, C\'eline'
'Duhayon, Carine'
'Sutter, Jean-Pascal'
'Andruh, Marius'

_publ_section_title
;
 Magneto-structural variety of new 3d-4f-4(5)d heterotrimetallic
 complexes.
;
_journal_issue 38
_journal_name_full 'Dalton transactions (Cambridge, England : 2003)'
_journal_page_first 16713
_journal_page_last 16727
_journal_paper_doi 10.1039/c5dt01738f
_journal_volume 44
_journal_year 2015
_chemical_formula_sum 'C46 H44 Cu2 La Mo N12 O10'
_chemical_formula_weight 1286.86
_chemical_name_systematic
;
 ?
;
_chemical_properties_physical Photo-sensitive
_space_group_crystal_system triclinic
_space_group_IT_number 2
_space_group_name_Hall '-P 1'
_space_group_name_H-M_alt 'P -1'
_symmetry_space_group_name_Hall '-P 1'
_symmetry_space_group_name_H-M 'P -1'
_atom_sites_solution_hydrogens geom
_audit_creation_method SHELXL-2014
_audit_update_record
;
2015-06-15 deposited with the CCDC.
2015-07-06 downloaded from the CCDC.
;
_cell_angle_alpha 94.775(4)
_cell_angle_beta 102.112(4)
_cell_angle_gamma 115.971(4)
_cell_formula_units_Z 2
_cell_length_a 11.4503(6)
_cell_length_b 12.4739(7)
_cell_length_c 20.7387(12)
_cell_measurement_reflns_used 28620
_cell_measurement_temperature 293(2)
_cell_measurement_theta_max 28.000
_cell_measurement_theta_min 2.29
_cell_volume 2551.5(3)
_computing_cell_refinement X-Area
_computing_data_collection X-Area
_computing_data_reduction X-Area
_computing_molecular_graphics 'Diamond 3.2 (Branderburg, 2014)'
_computing_publication_material 'WinGX (Farrugia, 2013)'
_computing_structure_refinement 'SHELXL-2014 (Sheldrick, 2014)'
_computing_structure_solution 'SHELXS-2014 (Sheldrick, 2014)'
_diffrn_ambient_temperature 293(2)
_diffrn_measured_fraction_theta_full 0.970
_diffrn_measured_fraction_theta_max 0.971
_diffrn_measurement_device_type 'STOE-IPDS II'
_diffrn_measurement_method 'omega scans'
_diffrn_radiation_type MoK\a
_diffrn_radiation_wavelength 0.71073
_diffrn_reflns_av_R_equivalents 0.0491
_diffrn_reflns_av_unetI/netI 0.0573
_diffrn_reflns_laue_measured_fraction_full 0.970
_diffrn_reflns_laue_measured_fraction_max 0.971
_diffrn_reflns_limit_h_max 15
_diffrn_reflns_limit_h_min -15
_diffrn_reflns_limit_k_max 14
_diffrn_reflns_limit_k_min -16
_diffrn_reflns_limit_l_max 27
_diffrn_reflns_limit_l_min -27
_diffrn_reflns_number 28620
_diffrn_reflns_point_group_measured_fraction_full 0.970
_diffrn_reflns_point_group_measured_fraction_max 0.971
_diffrn_reflns_theta_full 25.000
_diffrn_reflns_theta_max 28.000
_diffrn_reflns_theta_min 2.290
_diffrn_source 'fine-focus sealed tube'
_exptl_absorpt_coefficient_mu 1.950
_exptl_absorpt_correction_T_max 0.4863
_exptl_absorpt_correction_T_min 0.4121
_exptl_absorpt_correction_type multi-scan
_exptl_absorpt_process_details
;
[c.f. r.h. blessing, acta cryst. (1995), a51, 33-38]
;
_exptl_crystal_colour green
_exptl_crystal_density_diffrn 1.675
_exptl_crystal_description needle
_exptl_crystal_F_000 1282
_exptl_crystal_preparation 'Magnetic properties'
_exptl_crystal_size_max 0.5
_exptl_crystal_size_mid 0.15
_exptl_crystal_size_min 0.08
_refine_diff_density_max 0.815
_refine_diff_density_min -1.248
_refine_diff_density_rms 0.102
_refine_ls_extinction_method none
_refine_ls_goodness_of_fit_ref 1.078
_refine_ls_hydrogen_treatment constr
_refine_ls_matrix_type full
_refine_ls_number_parameters 667
_refine_ls_number_reflns 11954
_refine_ls_number_restraints 0
_refine_ls_restrained_S_all 1.078
_refine_ls_R_factor_all 0.0812
_refine_ls_R_factor_gt 0.0545
_refine_ls_shift/su_max 0.001
_refine_ls_shift/su_mean 0.000
_refine_ls_structure_factor_coef Fsqd
_refine_ls_weighting_details 'w=1/[\s^2^(Fo^2^)+(0.0536P)^2^+2.5135P] where P=(Fo^2^+2Fc^2^)/3'
_refine_ls_weighting_scheme calc
_refine_ls_wR_factor_gt 0.1164
_refine_ls_wR_factor_ref 0.1254
_reflns_Friedel_coverage 0.000
_reflns_number_gt 8903
_reflns_number_total 11954
_reflns_threshold_expression 'I > 2\s(I)'
_cod_data_source_file c5dt01738f2.cif
_cod_data_source_block Compound_1
_cod_depositor_comments 'Adding full bibliography for 7035647--7035658.cif.'
_cod_database_code 7035647
_shelx_space_group_comment
;
The symmetry employed for this shelxl refinement is uniquely defined
by the following loop, which should always be used as a source of
symmetry information in preference to the above space-group names.
They are only intended as comments.
;
_shelxl_version_number 2014-3

loop_
_space_group_symop_operation_xyz
'x, y, z'
'-x, -y, -z'

loop_
_atom_site_label
_atom_site_type_symbol
_atom_site_fract_x
_atom_site_fract_y
_atom_site_fract_z
_atom_site_U_iso_or_equiv
_atom_site_adp_type
_atom_site_occupancy
_atom_site_site_symmetry_order
_atom_site_calc_flag
_atom_site_refinement_flags_posn
_atom_site_refinement_flags_adp
_atom_site_refinement_flags_occupancy
_atom_site_disorder_assembly
_atom_site_disorder_group
C1 C 0.8669(8) 0.4417(8) 0.4202(4) 0.088(3) Uani 1 1 d . . . . .
H1A H 0.9496 0.4970 0.4117 0.131 Uiso 1 1 calc R U . . .
H1B H 0.8424 0.4852 0.4506 0.131 Uiso 1 1 calc R U . . .
H1C H 0.8791 0.3791 0.4398 0.131 Uiso 1 1 calc R U . . .
C2 C 0.6337(6) 0.3049(6) 0.3592(3) 0.0486(13) Uani 1 1 d . . . . .
C3 C 0.5866(7) 0.3037(7) 0.4151(4) 0.0667(19) Uani 1 1 d . . . . .
H3 H 0.6411 0.3599 0.4549 0.080 Uiso 1 1 calc R U . . .
C4 C 0.4556(8) 0.2165(9) 0.4110(4) 0.085(3) Uani 1 1 d . . . . .
H4 H 0.4218 0.2142 0.4482 0.103 Uiso 1 1 calc R U . . .
C5 C 0.3789(7) 0.1363(9) 0.3537(4) 0.079(2) Uani 1 1 d . . . . .
H5 H 0.2924 0.0778 0.3522 0.095 Uiso 1 1 calc R U . . .
C6 C 0.4229(6) 0.1365(6) 0.2960(3) 0.0508(14) Uani 1 1 d . . . . .
C7 C 0.5529(5) 0.2248(5) 0.2978(3) 0.0420(12) Uani 1 1 d . . . . .
C8 C 0.3347(6) 0.0432(6) 0.2378(4) 0.0600(17) Uani 1 1 d . . . . .
H8 H 0.2544 -0.0151 0.2436 0.072 Uiso 1 1 calc R U . . .
C9 C 0.2454(11) -0.0859(11) 0.1331(6) 0.132(5) Uani 0.57 1 d . . P A 1
H9A H 0.2772 -0.1461 0.1369 0.159 Uiso 0.57 1 calc R U P A 1
H9B H 0.1651 -0.1143 0.1491 0.159 Uiso 0.57 1 calc R U P A 1
C10 C 0.2075(13) -0.0842(14) 0.0666(8) 0.079(4) Uani 0.57 1 d . . P A 1
H10A H 0.1707 -0.0275 0.0622 0.094 Uiso 0.57 1 calc R U P A 1
H10B H 0.1351 -0.1644 0.0438 0.094 Uiso 0.57 1 calc R U P A 1
C11 C 0.3185(8) -0.0492(7) 0.0296(4) 0.076(2) Uani 0.57 1 d . . P A 1
H11A H 0.3665 -0.0963 0.0387 0.091 Uiso 0.57 1 calc R U P A 1
H11B H 0.2784 -0.0660 -0.0186 0.091 Uiso 0.57 1 calc R U P A 1
C9A C 0.2454(11) -0.0859(11) 0.1331(6) 0.132(5) Uani 0.43 1 d . . P A 2
H9A1 H 0.2221 -0.1510 0.1582 0.159 Uiso 0.43 1 calc R U P A 2
H9A2 H 0.1648 -0.0772 0.1165 0.159 Uiso 0.43 1 calc R U P A 2
C10A C 0.283(2) -0.1197(18) 0.0783(12) 0.095(7) Uani 0.43 1 d . . P A 2
H10C H 0.2088 -0.1981 0.0541 0.114 Uiso 0.43 1 calc R U P A 2
H10D H 0.3589 -0.1339 0.0967 0.114 Uiso 0.43 1 calc R U P A 2
C11A C 0.3185(8) -0.0492(7) 0.0296(4) 0.076(2) Uani 0.43 1 d . . P A 2
H11C H 0.2361 -0.0573 -0.0002 0.091 Uiso 0.43 1 calc R U P A 2
H11D H 0.3583 -0.0836 0.0027 0.091 Uiso 0.43 1 calc R U P A 2
C12 C 0.4312(7) 0.1477(7) 0.0090(3) 0.0617(19) Uani 1 1 d . . . . .
H12 H 0.3800 0.1080 -0.0349 0.074 Uiso 1 1 calc R U . . .
C13 C 0.5207(7) 0.2743(7) 0.0182(3) 0.0578(16) Uani 1 1 d . . . . .
C14 C 0.5085(9) 0.3262(10) -0.0396(4) 0.078(2) Uani 1 1 d . . . . .
H14 H 0.4446 0.2781 -0.0798 0.094 Uiso 1 1 calc R U . . .
C15 C 0.5896(11) 0.4457(10) -0.0364(4) 0.094(3) Uani 1 1 d . . . . .
H15 H 0.5800 0.4788 -0.0745 0.113 Uiso 1 1 calc R U . . .
C16 C 0.6868(9) 0.5196(8) 0.0224(4) 0.072(2) Uani 1 1 d . . . . .
H16 H 0.7432 0.6012 0.0239 0.087 Uiso 1 1 calc R U . . .
C17 C 0.6977(6) 0.4692(6) 0.0788(3) 0.0495(14) Uani 1 1 d . . . . .
C18 C 0.6169(6) 0.3460(6) 0.0775(3) 0.0456(13) Uani 1 1 d . . . . .
C19 C 0.8771(9) 0.6603(6) 0.1435(5) 0.082(2) Uani 1 1 d . . . . .
H19A H 0.9325 0.6975 0.1888 0.123 Uiso 1 1 calc R U . . .
H19B H 0.9333 0.6638 0.1145 0.123 Uiso 1 1 calc R U . . .
H19C H 0.8271 0.7030 0.1290 0.123 Uiso 1 1 calc R U . . .
C20 C 0.4682(6) 0.4181(7) 0.2050(4) 0.0671(19) Uani 1 1 d . . . . .
H20A H 0.4637 0.3638 0.1678 0.101 Uiso 1 1 calc R U . . .
H20B H 0.4063 0.3727 0.2292 0.101 Uiso 1 1 calc R U . . .
H20C H 0.4445 0.4776 0.1884 0.101 Uiso 1 1 calc R U . . .
C21 C 0.6242(6) 0.5616(6) 0.3062(3) 0.0531(15) Uani 1 1 d . . . . .
C22 C 0.5238(8) 0.5722(10) 0.3265(4) 0.084(3) Uani 1 1 d . . . . .
H22 H 0.4340 0.5234 0.3023 0.101 Uiso 1 1 calc R U . . .
C23 C 0.5577(10) 0.6577(12) 0.3844(5) 0.108(4) Uani 1 1 d . . . . .
H23 H 0.4898 0.6649 0.3993 0.129 Uiso 1 1 calc R U . . .
C24 C 0.6889(9) 0.7302(10) 0.4191(5) 0.090(3) Uani 1 1 d . . . . .
H24 H 0.7102 0.7882 0.4568 0.108 Uiso 1 1 calc R U . . .
C25 C 0.7925(7) 0.7185(7) 0.3987(4) 0.0621(17) Uani 1 1 d . . . . .
C26 C 0.7614(6) 0.6341(6) 0.3413(3) 0.0496(14) Uani 1 1 d . . . . .
C27 C 0.9276(8) 0.7929(8) 0.4415(4) 0.074(2) Uani 1 1 d . . . . .
H27 H 0.9364 0.8435 0.4797 0.089 Uiso 1 1 calc R U . . .
C28 C 1.1611(11) 0.8785(14) 0.4881(6) 0.154(7) Uani 0.6 1 d . . P B 1
H28A H 1.1390 0.9302 0.5153 0.185 Uiso 0.6 1 calc R U P B 1
H28B H 1.1822 0.8277 0.5164 0.185 Uiso 0.6 1 calc R U P B 1
C29 C 1.2744(13) 0.9509(13) 0.4716(7) 0.071(3) Uani 0.6 1 d . . P B 1
H29A H 1.3400 1.0082 0.5120 0.085 Uiso 0.6 1 calc R U P B 1
H29B H 1.2526 0.9976 0.4405 0.085 Uiso 0.6 1 calc R U P B 1
C30 C 1.3402(8) 0.8852(9) 0.4400(5) 0.091(3) Uani 0.6 1 d . . P B 1
H30A H 1.4225 0.9452 0.4321 0.109 Uiso 0.6 1 calc R U P B 1
H30B H 1.3651 0.8405 0.4715 0.109 Uiso 0.6 1 calc R U P B 1
C28A C 1.1611(11) 0.8785(14) 0.4881(6) 0.154(7) Uani 0.4 1 d . . P B 2
H28C H 1.1841 0.9617 0.4839 0.185 Uiso 0.4 1 calc R U P B 2
H28D H 1.1372 0.8680 0.5302 0.185 Uiso 0.4 1 calc R U P B 2
C29A C 1.265(2) 0.867(2) 0.4934(9) 0.069(5) Uani 0.4 1 d . . P B 2
H29C H 1.2426 0.7859 0.5014 0.083 Uiso 0.4 1 calc R U P B 2
H29D H 1.3302 0.9230 0.5343 0.083 Uiso 0.4 1 calc R U P B 2
C30A C 1.3402(8) 0.8852(9) 0.4400(5) 0.091(3) Uani 0.4 1 d . . P B 2
H30C H 1.3721 0.9682 0.4330 0.109 Uiso 0.4 1 calc R U P B 2
H30D H 1.4183 0.8722 0.4551 0.109 Uiso 0.4 1 calc R U P B 2
C31 C 1.3157(6) 0.7901(7) 0.3335(4) 0.0630(18) Uani 1 1 d . . . . .
H31 H 1.4077 0.8439 0.3456 0.076 Uiso 1 1 calc R U . . .
C32 C 1.2629(6) 0.7064(6) 0.2701(4) 0.0608(17) Uani 1 1 d . . . . .
C33 C 1.3550(7) 0.7188(9) 0.2323(5) 0.085(3) Uani 1 1 d . . . . .
H33 H 1.4426 0.7826 0.2472 0.102 Uiso 1 1 calc R U . . .
C34 C 1.3182(9) 0.6404(10) 0.1754(6) 0.094(3) Uani 1 1 d . . . . .
H34 H 1.3797 0.6522 0.1503 0.113 Uiso 1 1 calc R U . . .
C35 C 1.1869(8) 0.5387(8) 0.1521(5) 0.078(2) Uani 1 1 d . . . . .
H35 H 1.1628 0.4829 0.1129 0.093 Uiso 1 1 calc R U . . .
C36 C 1.0968(6) 0.5253(6) 0.1892(4) 0.0556(15) Uani 1 1 d . . . . .
C37 C 1.1305(6) 0.6104(6) 0.2472(3) 0.0481(13) Uani 1 1 d . . . . .
C38 C 0.9307(8) 0.3318(8) 0.1193(5) 0.086(3) Uani 1 1 d . . . . .
H38A H 0.8384 0.2724 0.1125 0.129 Uiso 1 1 calc R U . . .
H38B H 0.9415 0.3617 0.0787 0.129 Uiso 1 1 calc R U . . .
H38C H 0.9884 0.2951 0.1311 0.129 Uiso 1 1 calc R U . . .
C39 C 0.9849(5) 0.9171(5) 0.2723(3) 0.0459(13) Uani 1 1 d . . . . .
C40 C 0.7280(6) 0.8343(6) 0.2201(3) 0.0469(13) Uani 1 1 d . . . . .
C41 C 0.7168(6) 1.0341(6) 0.1840(3) 0.0468(13) Uani 1 1 d . . . . .
C42 C 0.9038(6) 1.2033(6) 0.2757(3) 0.0525(15) Uani 1 1 d . . . . .
C43 C 0.8863(6) 0.9659(6) 0.1510(3) 0.0514(14) Uani 1 1 d . . . . .
C44 C 1.0715(6) 1.1472(6) 0.2369(4) 0.0620(18) Uani 1 1 d . . . . .
C45 C 1.0063(7) 1.0876(8) 0.3538(4) 0.0656(19) Uani 1 1 d . . . . .
C46 C 0.7445(6) 0.9975(7) 0.3139(3) 0.0594(17) Uani 1 1 d . . . . .
Cu1 Cu 0.50351(6) 0.14679(6) 0.15173(3) 0.04141(16) Uani 1 1 d . . . . .
Cu2 Cu 1.05150(7) 0.71922(6) 0.35063(4) 0.04457(17) Uani 1 1 d . . . . .
La1 La 0.79996(3) 0.42939(3) 0.24249(2) 0.03493(9) Uani 1 1 d . . . . .
Mo1 Mo 0.88090(4) 1.02261(4) 0.25120(2) 0.03704(11) Uani 1 1 d . . . . .
N1 N 0.3503(5) 0.0289(5) 0.1797(3) 0.0607(14) Uani 1 1 d . . . . .
N2 N 0.4128(5) 0.0821(5) 0.0537(3) 0.0531(13) Uani 1 1 d . . . . .
N3 N 1.0377(7) 0.7975(7) 0.4327(3) 0.081(2) Uani 1 1 d . . . . .
N4 N 1.2508(5) 0.7988(5) 0.3750(3) 0.0579(14) Uani 1 1 d . . . . .
N5 N 1.0413(5) 0.8611(5) 0.2856(3) 0.0538(13) Uani 1 1 d . . . . .
N6 N 0.6496(5) 0.7348(5) 0.2031(3) 0.0646(15) Uani 1 1 d . . . . .
N7 N 0.6316(5) 1.0463(5) 0.1510(3) 0.0589(14) Uani 1 1 d . . . . .
N8 N 0.9127(6) 1.2987(5) 0.2857(3) 0.0641(16) Uani 1 1 d . . . . .
N9 N 0.8879(7) 0.9358(8) 0.0978(3) 0.081(2) Uani 1 1 d . . . . .
N10 N 1.1691(7) 1.2124(7) 0.2267(6) 0.107(3) Uani 1 1 d . . . . .
N11 N 1.0778(8) 1.1215(8) 0.4062(3) 0.094(3) Uani 1 1 d . . . . .
N12 N 0.6711(7) 0.9837(7) 0.3457(4) 0.087(2) Uani 1 1 d . . . . .
O1 O 0.7617(4) 0.3878(4) 0.3581(2) 0.0531(11) Uani 1 1 d . . . . .
O2 O 0.6013(4) 0.2369(3) 0.24474(19) 0.0410(8) Uani 1 1 d . . . . .
O1W O 0.869(2) 0.7960(19) -0.0435(11) 0.317(11) Uani 1 1 d . . . . .
O3 O 0.6343(4) 0.3036(4) 0.13391(19) 0.0438(9) Uani 1 1 d . . . . .
O2W O 0.7795(12) 0.5015(19) 0.5847(6) 0.351(14) Uani 1 1 d . . . . .
O4 O 0.7851(5) 0.5362(4) 0.1408(2) 0.0569(11) Uani 1 1 d . . . . .
O5 O 0.6038(4) 0.4788(4) 0.2493(2) 0.0508(10) Uani 1 1 d . . . . .
O6 O 0.8556(4) 0.6176(3) 0.3180(2) 0.0433(9) Uani 1 1 d . . . . .
O7 O 1.0364(4) 0.5950(4) 0.2789(2) 0.0473(9) Uani 1 1 d . . . . .
O8 O 0.9659(4) 0.4295(4) 0.1719(2) 0.0595(12) Uani 1 1 d . . . . .

loop_
_atom_site_aniso_label
_atom_site_aniso_U_11
_atom_site_aniso_U_22
_atom_site_aniso_U_33
_atom_site_aniso_U_23
_atom_site_aniso_U_13
_atom_site_aniso_U_12
C1 0.066(4) 0.095(6) 0.045(4) 0.017(4) -0.013(3) 0.000(4)
C2 0.051(3) 0.045(3) 0.043(3) 0.014(3) 0.015(2) 0.015(3)
C3 0.065(4) 0.076(5) 0.048(4) 0.012(3) 0.019(3) 0.022(4)
C4 0.069(5) 0.111(7) 0.060(5) 0.015(5) 0.038(4) 0.020(5)
C5 0.049(4) 0.100(6) 0.063(5) 0.020(4) 0.022(3) 0.009(4)
C6 0.040(3) 0.053(4) 0.058(4) 0.016(3) 0.021(3) 0.016(3)
C7 0.040(3) 0.044(3) 0.043(3) 0.015(2) 0.011(2) 0.019(2)
C8 0.041(3) 0.052(4) 0.068(4) 0.012(3) 0.020(3) 0.003(3)
C9 0.098(7) 0.096(8) 0.094(8) -0.036(6) 0.031(6) -0.043(6)
C10 0.046(6) 0.061(9) 0.093(11) -0.021(8) -0.005(7) 0.011(6)
C11 0.069(5) 0.057(5) 0.071(5) -0.020(4) 0.000(4) 0.016(4)
C9A 0.098(7) 0.096(8) 0.094(8) -0.036(6) 0.031(6) -0.043(6)
C10A 0.082(14) 0.049(11) 0.089(16) -0.022(11) -0.018(12) -0.001(10)
C11A 0.069(5) 0.057(5) 0.071(5) -0.020(4) 0.000(4) 0.016(4)
C12 0.057(4) 0.088(5) 0.036(3) -0.005(3) -0.003(3) 0.040(4)
C13 0.063(4) 0.074(5) 0.036(3) 0.006(3) 0.008(3) 0.035(4)
C14 0.091(6) 0.107(7) 0.036(3) 0.016(4) 0.008(3) 0.050(5)
C15 0.142(9) 0.107(8) 0.047(4) 0.032(5) 0.024(5) 0.067(7)
C16 0.101(6) 0.069(5) 0.055(4) 0.027(4) 0.030(4) 0.041(5)
C17 0.062(3) 0.053(4) 0.036(3) 0.010(3) 0.014(3) 0.029(3)
C18 0.047(3) 0.054(4) 0.038(3) 0.008(3) 0.011(2) 0.026(3)
C19 0.104(6) 0.039(4) 0.077(5) 0.014(4) 0.011(5) 0.017(4)
C20 0.045(3) 0.075(5) 0.073(5) 0.007(4) 0.003(3) 0.029(3)
C21 0.053(3) 0.064(4) 0.050(3) 0.015(3) 0.015(3) 0.034(3)
C22 0.062(4) 0.137(8) 0.068(5) 0.006(5) 0.020(4) 0.060(5)
C23 0.090(6) 0.174(11) 0.080(6) -0.001(7) 0.032(5) 0.081(7)
C24 0.091(6) 0.117(8) 0.072(5) -0.008(5) 0.025(5) 0.059(6)
C25 0.067(4) 0.068(5) 0.060(4) 0.004(3) 0.026(3) 0.037(4)
C26 0.053(3) 0.052(4) 0.050(3) 0.014(3) 0.017(3) 0.028(3)
C27 0.076(5) 0.070(5) 0.058(4) -0.015(4) 0.020(4) 0.022(4)
C28 0.081(7) 0.191(14) 0.095(8) -0.087(9) -0.005(6) 0.014(8)
C29 0.064(7) 0.061(8) 0.058(7) 0.002(6) -0.004(6) 0.016(6)
C30 0.054(4) 0.088(6) 0.090(6) -0.019(5) -0.015(4) 0.018(4)
C28A 0.081(7) 0.191(14) 0.095(8) -0.087(9) -0.005(6) 0.014(8)
C29A 0.067(11) 0.084(15) 0.050(10) 0.005(10) -0.005(8) 0.040(11)
C30A 0.054(4) 0.088(6) 0.090(6) -0.019(5) -0.015(4) 0.018(4)
C31 0.038(3) 0.057(4) 0.080(5) 0.002(4) 0.001(3) 0.019(3)
C32 0.042(3) 0.053(4) 0.081(5) 0.009(3) 0.018(3) 0.017(3)
C33 0.045(4) 0.088(6) 0.111(7) 0.007(5) 0.033(4) 0.017(4)
C34 0.066(5) 0.099(7) 0.124(9) 0.016(6) 0.053(5) 0.032(5)
C35 0.069(5) 0.084(6) 0.082(5) 0.004(4) 0.036(4) 0.033(4)
C36 0.044(3) 0.055(4) 0.065(4) 0.007(3) 0.017(3) 0.021(3)
C37 0.042(3) 0.046(3) 0.064(4) 0.015(3) 0.018(3) 0.026(3)
C38 0.069(5) 0.077(6) 0.091(6) -0.024(5) 0.020(4) 0.023(4)
C39 0.039(3) 0.036(3) 0.051(3) 0.009(2) 0.002(2) 0.012(2)
C40 0.044(3) 0.048(4) 0.047(3) 0.014(3) 0.015(2) 0.017(3)
C41 0.041(3) 0.046(3) 0.049(3) 0.001(3) 0.004(2) 0.022(3)
C42 0.036(3) 0.050(4) 0.063(4) 0.009(3) 0.000(2) 0.019(3)
C43 0.047(3) 0.069(4) 0.047(3) 0.021(3) 0.013(3) 0.033(3)
C44 0.046(3) 0.047(4) 0.088(5) 0.014(4) 0.019(3) 0.017(3)
C45 0.057(4) 0.083(5) 0.050(4) -0.002(4) 0.000(3) 0.036(4)
C46 0.049(3) 0.062(4) 0.051(4) 0.000(3) 0.014(3) 0.014(3)
Cu1 0.0311(3) 0.0389(4) 0.0420(3) 0.0004(3) 0.0030(2) 0.0102(3)
Cu2 0.0404(3) 0.0378(4) 0.0447(4) 0.0032(3) 0.0057(3) 0.0124(3)
La1 0.02970(14) 0.02970(15) 0.03712(15) 0.00426(11) 0.00709(11) 0.00803(11)
Mo1 0.0304(2) 0.0361(2) 0.0412(2) 0.00819(19) 0.00441(17) 0.01482(18)
N1 0.044(3) 0.050(3) 0.061(3) 0.000(3) 0.012(2) 0.000(2)
N2 0.042(2) 0.057(3) 0.046(3) -0.007(2) -0.003(2) 0.019(2)
N3 0.069(4) 0.081(5) 0.056(4) -0.020(3) 0.012(3) 0.012(3)
N4 0.039(2) 0.052(3) 0.068(4) 0.000(3) -0.004(2) 0.018(2)
N5 0.042(2) 0.042(3) 0.070(4) 0.015(3) 0.001(2) 0.019(2)
N6 0.049(3) 0.049(3) 0.068(4) 0.010(3) 0.012(3) 0.001(3)
N7 0.050(3) 0.063(4) 0.061(3) -0.004(3) -0.004(2) 0.035(3)
N8 0.055(3) 0.045(3) 0.084(4) 0.003(3) 0.001(3) 0.026(3)
N9 0.079(4) 0.121(6) 0.057(4) 0.018(4) 0.024(3) 0.056(4)
N10 0.062(4) 0.074(5) 0.181(10) 0.040(6) 0.054(5) 0.016(4)
N11 0.088(5) 0.135(7) 0.053(4) -0.013(4) -0.009(3) 0.064(5)
N12 0.067(4) 0.100(6) 0.071(4) -0.004(4) 0.031(3) 0.019(4)
O1 0.0369(19) 0.058(3) 0.041(2) 0.0081(19) 0.0046(16) 0.0053(18)
O2 0.0362(17) 0.038(2) 0.0382(19) 0.0042(16) 0.0071(14) 0.0098(16)
O1W 0.49(3) 0.34(2) 0.34(3) 0.17(2) 0.28(2) 0.29(2)
O3 0.0415(19) 0.044(2) 0.0354(19) 0.0062(16) 0.0042(15) 0.0142(17)
O2W 0.143(9) 0.48(3) 0.112(9) 0.093(12) -0.026(7) -0.111(12)
O4 0.070(3) 0.042(2) 0.053(3) 0.012(2) 0.017(2) 0.020(2)
O5 0.040(2) 0.052(2) 0.057(3) 0.008(2) 0.0053(17) 0.0221(19)
O6 0.0390(18) 0.037(2) 0.048(2) 0.0019(17) 0.0124(16) 0.0129(16)
O7 0.0368(18) 0.040(2) 0.054(2) 0.0030(18) 0.0149(17) 0.0081(17)
O8 0.050(2) 0.056(3) 0.064(3) -0.005(2) 0.017(2) 0.019(2)

loop_
_atom_type_symbol
_atom_type_description
_atom_type_scat_dispersion_real
_atom_type_scat_dispersion_imag
_atom_type_scat_source
C C 0.0033 0.0016 'International Tables Vol C Tables 4.2.6.8 and 6.1.1.4'
H H 0.0000 0.0000 'International Tables Vol C Tables 4.2.6.8 and 6.1.1.4'
Cu Cu 0.3201 1.2651 'International Tables Vol C Tables 4.2.6.8 and 6.1.1.4'
La La -0.2871 2.4523 'International Tables Vol C Tables 4.2.6.8 and 6.1.1.4'
Mo Mo -1.6832 0.6857 'International Tables Vol C Tables 4.2.6.8 and 6.1.1.4'
N N 0.0061 0.0033 'International Tables Vol C Tables 4.2.6.8 and 6.1.1.4'
O O 0.0106 0.0060 'International Tables Vol C Tables 4.2.6.8 and 6.1.1.4'

loop_
_geom_angle_atom_site_label_1
_geom_angle_atom_site_label_2
_geom_angle_atom_site_label_3
_geom_angle
_geom_angle_site_symmetry_1
_geom_angle_site_symmetry_3
O1 C1 H1A 109.5 . .
O1 C1 H1B 109.5 . .
H1A C1 H1B 109.5 . .
O1 C1 H1C 109.5 . .
H1A C1 H1C 109.5 . .
H1B C1 H1C 109.5 . .
C3 C2 O1 123.2(6) . .
C3 C2 C7 122.3(6) . .
O1 C2 C7 114.5(5) . .
C2 C3 C4 118.6(7) . .
C2 C3 H3 120.7 . .
C4 C3 H3 120.7 . .
C5 C4 C3 120.0(7) . .
C5 C4 H4 120.0 . .
C3 C4 H4 120.0 . .
C4 C5 C6 122.7(7) . .
C4 C5 H5 118.7 . .
C6 C5 H5 118.7 . .
C5 C6 C7 119.0(6) . .
C5 C6 C8 118.4(6) . .
C7 C6 C8 122.6(6) . .
O2 C7 C2 119.1(5) . .
O2 C7 C6 123.6(5) . .
C2 C7 C6 117.3(5) . .
N1 C8 C6 129.4(6) . .
N1 C8 H8 115.3 . .
C6 C8 H8 115.3 . .
C10 C9 N1 118.5(12) . .
C10 C9 H9A 107.7 . .
N1 C9 H9A 107.7 . .
C10 C9 H9B 107.7 . .
N1 C9 H9B 107.7 . .
H9A C9 H9B 107.1 . .
C9 C10 C11 116.6(12) . .
C9 C10 H10A 108.2 . .
C11 C10 H10A 108.2 . .
C9 C10 H10B 108.2 . .
C11 C10 H10B 108.2 . .
H10A C10 H10B 107.3 . .
N2 C11 C10 108.2(7) . .
N2 C11 H11A 110.1 . .
C10 C11 H11A 110.1 . .
N2 C11 H11B 110.1 . .
C10 C11 H11B 110.1 . .
H11A C11 H11B 108.4 . .
H10C C10A H10D 106.4 . .
N2 C12 C13 127.9(6) . .
N2 C12 H12 116.1 . .
C13 C12 H12 116.1 . .
C18 C13 C14 119.7(7) . .
C18 C13 C12 124.9(6) . .
C14 C13 C12 115.4(6) . .
C15 C14 C13 120.1(7) . .
C15 C14 H14 119.9 . .
C13 C14 H14 119.9 . .
C14 C15 C16 121.4(8) . .
C14 C15 H15 119.3 . .
C16 C15 H15 119.3 . .
C17 C16 C15 118.4(8) . .
C17 C16 H16 120.8 . .
C15 C16 H16 120.8 . .
O4 C17 C16 123.1(6) . .
O4 C17 C18 114.9(5) . .
C16 C17 C18 122.0(6) . .
O3 C18 C13 123.1(6) . .
O3 C18 C17 118.5(5) . .
C13 C18 C17 118.4(6) . .
O4 C19 H19A 109.5 . .
O4 C19 H19B 109.5 . .
H19A C19 H19B 109.5 . .
O4 C19 H19C 109.5 . .
H19A C19 H19C 109.5 . .
H19B C19 H19C 109.5 . .
O5 C20 H20A 109.5 . .
O5 C20 H20B 109.5 . .
H20A C20 H20B 109.5 . .
O5 C20 H20C 109.5 . .
H20A C20 H20C 109.5 . .
H20B C20 H20C 109.5 . .
C22 C21 C26 122.2(7) . .
C22 C21 O5 124.6(6) . .
C26 C21 O5 113.2(5) . .
C21 C22 C23 119.0(8) . .
C21 C22 H22 120.5 . .
C23 C22 H22 120.5 . .
C24 C23 C22 120.5(8) . .
C24 C23 H23 119.8 . .
C22 C23 H23 119.8 . .
C23 C24 C25 120.7(8) . .
C23 C24 H24 119.7 . .
C25 C24 H24 119.7 . .
C26 C25 C24 119.9(7) . .
C26 C25 C27 123.4(6) . .
C24 C25 C27 116.6(7) . .
O6 C26 C25 123.6(6) . .
O6 C26 C21 118.7(6) . .
C25 C26 C21 117.7(6) . .
N3 C27 C25 127.4(7) . .
N3 C27 H27 116.3 . .
C25 C27 H27 116.3 . .
C29 C28 N3 118.2(11) . .
C29 C28 H28A 107.8 . .
N3 C28 H28A 107.8 . .
C29 C28 H28B 107.8 . .
N3 C28 H28B 107.8 . .
H28A C28 H28B 107.1 . .
C28 C29 C30 115.5(13) . .
C28 C29 H29A 108.4 . .
C30 C29 H29A 108.4 . .
C28 C29 H29B 108.4 . .
C30 C29 H29B 108.4 . .
H29A C29 H29B 107.5 . .
N4 C30 C29 113.4(7) . .
N4 C30 H30A 108.9 . .
C29 C30 H30A 108.9 . .
N4 C30 H30B 108.9 . .
C29 C30 H30B 108.9 . .
H30A C30 H30B 107.7 . .
H29C C29A H29D 106.4 . .
N4 C31 C32 127.5(6) . .
N4 C31 H31 116.3 . .
C32 C31 H31 116.3 . .
C37 C32 C33 119.5(7) . .
C37 C32 C31 124.0(6) . .
C33 C32 C31 116.3(7) . .
C34 C33 C32 120.7(8) . .
C34 C33 H33 119.7 . .
C32 C33 H33 119.7 . .
C33 C34 C35 121.5(8) . .
C33 C34 H34 119.2 . .
C35 C34 H34 119.2 . .
C36 C35 C34 118.0(8) . .
C36 C35 H35 121.0 . .
C34 C35 H35 121.0 . .
C35 C36 O8 123.5(7) . .
C35 C36 C37 121.5(6) . .
O8 C36 C37 115.0(5) . .
O7 C37 C36 118.4(5) . .
O7 C37 C32 123.1(6) . .
C36 C37 C32 118.5(6) . .
O8 C38 H38A 109.5 . .
O8 C38 H38B 109.5 . .
H38A C38 H38B 109.5 . .
O8 C38 H38C 109.5 . .
H38A C38 H38C 109.5 . .
H38B C38 H38C 109.5 . .
N5 C39 Mo1 178.0(6) . .
N6 C40 Mo1 178.4(6) . .
N7 C41 Mo1 176.0(5) . .
N8 C42 Mo1 176.7(6) . .
N9 C43 Mo1 179.3(6) . .
N10 C44 Mo1 177.2(8) . .
N11 C45 Mo1 176.0(7) . .
N12 C46 Mo1 178.7(7) . .
O2 Cu1 N1 92.3(2) . .
O2 Cu1 N2 170.7(2) . .
N1 Cu1 N2 94.2(2) . .
O2 Cu1 O3 80.22(16) . .
N1 Cu1 O3 160.3(2) . .
N2 Cu1 O3 91.4(2) . .
O2 Cu1 N7 93.67(18) . 1_545
N1 Cu1 N7 101.2(2) . 1_545
N2 Cu1 N7 91.5(2) . 1_545
O3 Cu1 N7 97.48(19) . 1_545
O2 Cu1 La1 40.54(11) . .
N1 Cu1 La1 132.16(17) . .
N2 Cu1 La1 131.64(17) . .
O3 Cu1 La1 40.35(11) . .
N7 Cu1 La1 91.62(14) 1_545 .
O6 Cu2 N3 92.2(2) . .
O6 Cu2 N4 170.3(2) . .
N3 Cu2 N4 96.2(3) . .
O6 Cu2 O7 78.52(15) . .
N3 Cu2 O7 162.3(3) . .
N4 Cu2 O7 92.1(2) . .
O6 Cu2 N5 91.11(17) . .
N3 Cu2 N5 96.5(3) . .
N4 Cu2 N5 92.6(2) . .
O7 Cu2 N5 98.7(2) . .
O6 Cu2 La1 39.29(11) . .
N3 Cu2 La1 126.7(2) . .
N4 Cu2 La1 131.07(17) . .
O7 Cu2 La1 40.25(11) . .
N5 Cu2 La1 103.14(13) . .
O6 La1 O3 137.14(13) . .
O6 La1 O7 60.58(12) . .
O3 La1 O7 136.18(13) . .
O6 La1 O2 118.89(12) . .
O3 La1 O2 61.83(13) . .
O7 La1 O2 157.18(13) . .
O6 La1 O1 68.94(14) . .
O3 La1 O1 123.42(13) . .
O7 La1 O1 99.97(13) . .
O2 La1 O1 62.15(12) . .
O6 La1 N8 117.90(16) . 1_545
O3 La1 N8 104.40(16) . 1_545
O7 La1 N8 82.84(16) . 1_545
O2 La1 N8 77.91(16) . 1_545
O1 La1 N8 70.76(19) . 1_545
O6 La1 O4 89.16(14) . .
O3 La1 O4 62.00(13) . .
O7 La1 O4 83.08(14) . .
O2 La1 O4 119.49(13) . .
O1 La1 O4 151.91(15) . .
N8 La1 O4 137.03(19) 1_545 .
O6 La1 O5 62.15(12) . .
O3 La1 O5 80.43(13) . .
O7 La1 O5 119.57(13) . .
O2 La1 O5 72.03(13) . .
O1 La1 O5 75.88(14) . .
N8 La1 O5 142.70(18) 1_545 .
O4 La1 O5 78.39(14) . .
O6 La1 O8 119.47(13) . .
O3 La1 O8 80.09(13) . .
O7 La1 O8 61.62(13) . .
O2 La1 O8 121.25(13) . .
O1 La1 O8 138.28(15) . .
N8 La1 O8 70.00(19) 1_545 .
O4 La1 O8 67.57(16) . .
O5 La1 O8 145.70(15) . .
O6 La1 Cu2 30.28(8) . .
O3 La1 Cu2 152.33(9) . .
O7 La1 Cu2 31.03(9) . .
O2 La1 Cu2 140.75(9) . .
O1 La1 Cu2 79.43(9) . .
N8 La1 Cu2 97.73(13) 1_545 .
O4 La1 Cu2 90.46(10) . .
O5 La1 Cu2 92.01(9) . .
O8 La1 Cu2 92.31(10) . .
O6 La1 Cu1 138.78(8) . .
O3 La1 Cu1 31.47(9) . .
O7 La1 Cu1 160.30(9) . .
O2 La1 Cu1 30.83(9) . .
O1 La1 Cu1 92.97(9) . .
N8 La1 Cu1 87.55(13) 1_545 .
O4 La1 Cu1 92.48(10) . .
O5 La1 Cu1 77.88(9) . .
O8 La1 Cu1 98.93(10) . .
Cu2 La1 Cu1 168.668(18) . .
C39 Mo1 C44 81.8(2) . .
C39 Mo1 C42 141.9(2) . .
C44 Mo1 C42 72.9(3) . .
C39 Mo1 C45 70.8(3) . .
C44 Mo1 C45 79.2(3) . .
C42 Mo1 C45 76.7(3) . .
C39 Mo1 C41 145.9(2) . .
C44 Mo1 C41 110.4(3) . .
C42 Mo1 C41 71.3(2) . .
C45 Mo1 C41 141.4(2) . .
C39 Mo1 C40 74.0(2) . .
C44 Mo1 C40 141.2(3) . .
C42 Mo1 C40 141.4(2) . .
C45 Mo1 C40 118.9(3) . .
C41 Mo1 C40 77.7(2) . .
C39 Mo1 C43 79.9(2) . .
C44 Mo1 C43 71.3(3) . .
C42 Mo1 C43 116.6(3) . .
C45 Mo1 C43 140.9(2) . .
C41 Mo1 C43 74.7(2) . .
C40 Mo1 C43 74.9(2) . .
C39 Mo1 C46 110.7(3) . .
C44 Mo1 C46 144.0(3) . .
C42 Mo1 C46 77.8(3) . .
C45 Mo1 C46 74.0(3) . .
C41 Mo1 C46 78.7(3) . .
C40 Mo1 C46 74.1(2) . .
C43 Mo1 C46 142.6(2) . .
C8 N1 C9 115.2(7) . .
C8 N1 Cu1 123.5(5) . .
C9 N1 Cu1 121.3(6) . .
C12 N2 C11 116.5(6) . .
C12 N2 Cu1 123.8(5) . .
C11 N2 Cu1 119.6(5) . .
C27 N3 C28 114.6(7) . .
C27 N3 Cu2 124.6(5) . .
C28 N3 Cu2 120.5(6) . .
C31 N4 C30 113.3(6) . .
C31 N4 Cu2 122.3(5) . .
C30 N4 Cu2 124.1(5) . .
C39 N5 Cu2 142.7(5) . .
C41 N7 Cu1 142.7(5) . 1_565
C42 N8 La1 142.6(5) . 1_565
C2 O1 C1 118.7(5) . .
C2 O1 La1 117.6(3) . .
C1 O1 La1 123.6(4) . .
C7 O2 Cu1 127.0(3) . .
C7 O2 La1 120.8(3) . .
Cu1 O2 La1 108.64(16) . .
C18 O3 Cu1 125.5(3) . .
C18 O3 La1 124.4(4) . .
Cu1 O3 La1 108.18(16) . .
C17 O4 C19 116.9(6) . .
C17 O4 La1 120.1(4) . .
C19 O4 La1 122.5(4) . .
C21 O5 C20 115.3(5) . .
C21 O5 La1 117.8(3) . .
C20 O5 La1 126.5(4) . .
C26 O6 Cu2 126.4(4) . .
C26 O6 La1 122.2(4) . .
Cu2 O6 La1 110.43(16) . .
C37 O7 Cu2 124.5(4) . .
C37 O7 La1 125.6(4) . .
Cu2 O7 La1 108.73(16) . .
C36 O8 C38 118.0(5) . .
C36 O8 La1 119.3(4) . .
C38 O8 La1 122.6(4) . .

loop_
_geom_bond_atom_site_label_1
_geom_bond_atom_site_label_2
_geom_bond_distance
_geom_bond_site_symmetry_2
C1 O1 1.435(7) .
C1 H1A 0.9600 .
C1 H1B 0.9600 .
C1 H1C 0.9600 .
C2 C3 1.375(9) .
C2 O1 1.382(7) .
C2 C7 1.401(8) .
C3 C4 1.394(10) .
C3 H3 0.9300 .
C4 C5 1.334(12) .
C4 H4 0.9300 .
C5 C6 1.392(10) .
C5 H5 0.9300 .
C6 C7 1.402(8) .
C6 C8 1.435(9) .
C7 O2 1.323(7) .
C8 N1 1.263(9) .
C8 H8 0.9300 .
C9 C10 1.36(2) .
C9 N1 1.484(10) .
C9 H9A 0.9700 .
C9 H9B 0.9700 .
C10 C11 1.541(18) .
C10 H10A 0.9700 .
C10 H10B 0.9700 .
C11 N2 1.479(9) .
C11 H11A 0.9700 .
C11 H11B 0.9700 .
C10A H10C 0.9700 .
C10A H10D 0.9700 .
C12 N2 1.278(9) .
C12 C13 1.425(11) .
C12 H12 0.9300 .
C13 C18 1.383(8) .
C13 C14 1.419(10) .
C14 C15 1.354(13) .
C14 H14 0.9300 .
C15 C16 1.387(13) .
C15 H15 0.9300 .
C16 C17 1.381(9) .
C16 H16 0.9300 .
C17 O4 1.378(7) .
C17 C18 1.399(9) .
C18 O3 1.336(7) .
C19 O4 1.429(8) .
C19 H19A 0.9600 .
C19 H19B 0.9600 .
C19 H19C 0.9600 .
C20 O5 1.443(7) .
C20 H20A 0.9600 .
C20 H20B 0.9600 .
C20 H20C 0.9600 .
C21 C22 1.357(9) .
C21 C26 1.408(9) .
C21 O5 1.408(8) .
C22 C23 1.401(13) .
C22 H22 0.9300 .
C23 C24 1.356(13) .
C23 H23 0.9300 .
C24 C25 1.398(10) .
C24 H24 0.9300 .
C25 C26 1.393(9) .
C25 C27 1.439(10) .
C26 O6 1.354(7) .
C27 N3 1.289(10) .
C27 H27 0.9300 .
C28 C29 1.353(18) .
C28 N3 1.487(10) .
C28 H28A 0.9700 .
C28 H28B 0.9700 .
C29 C30 1.526(17) .
C29 H29A 0.9700 .
C29 H29B 0.9700 .
C30 N4 1.496(9) .
C30 H30A 0.9700 .
C30 H30B 0.9700 .
C29A H29C 0.9700 .
C29A H29D 0.9700 .
C31 N4 1.276(10) .
C31 C32 1.438(10) .
C31 H31 0.9300 .
C32 C37 1.404(9) .
C32 C33 1.405(11) .
C33 C34 1.328(13) .
C33 H33 0.9300 .
C34 C35 1.423(12) .
C34 H34 0.9300 .
C35 C36 1.375(10) .
C35 H35 0.9300 .
C36 O8 1.392(8) .
C36 C37 1.399(9) .
C37 O7 1.329(7) .
C38 O8 1.414(9) .
C38 H38A 0.9600 .
C38 H38B 0.9600 .
C38 H38C 0.9600 .
C39 N5 1.155(7) .
C39 Mo1 2.143(6) .
C40 N6 1.135(8) .
C40 Mo1 2.161(6) .
C41 N7 1.145(7) .
C41 Mo1 2.160(6) .
C42 N8 1.146(8) .
C42 Mo1 2.155(7) .
C43 N9 1.142(9) .
C43 Mo1 2.161(7) .
C44 N10 1.134(9) .
C44 Mo1 2.155(7) .
C45 N11 1.131(9) .
C45 Mo1 2.158(7) .
C46 N12 1.140(9) .
C46 Mo1 2.172(7) .
Cu1 O2 1.967(4) .
Cu1 N1 1.971(5) .
Cu1 N2 1.992(5) .
Cu1 O3 1.998(4) .
Cu1 N7 2.311(5) 1_545
Cu1 La1 3.6367(7) .
Cu2 O6 1.956(4) .
Cu2 N3 1.962(6) .
Cu2 N4 1.975(5) .
Cu2 O7 1.978(4) .
Cu2 N5 2.340(5) .
Cu2 La1 3.6353(8) .
La1 O6 2.456(4) .
La1 O3 2.478(4) .
La1 O7 2.480(4) .
La1 O2 2.494(4) .
La1 O1 2.580(4) .
La1 N8 2.593(6) 1_545
La1 O4 2.602(5) .
La1 O5 2.603(4) .
La1 O8 2.631(4) .
N7 Cu1 2.311(5) 1_565
N8 La1 2.593(6) 1_565
